data_7201677
loop_
_publ_author_name
'Kalf, Irmgard'
'Wang, Ruimin'
'Englert, Ulli'

_publ_section_title
;
 A robust conglomerate structure type in salts of cationic
 organopalladium complexes and non-coordinating anions
;
_journal_issue 1
_journal_name_full CrystEngComm
_journal_page_first 39
_journal_paper_doi 10.1039/b712641g
_journal_volume 10
_journal_year 2008
_chemical_formula_moiety 'C14 H25 F N3 Pd, B F4'
_chemical_formula_sum 'C14 H25 B F5 N3 Pd'
_chemical_formula_weight 447.58
_chemical_name_systematic
;
?
;
_space_group_IT_number 14
_symmetry_cell_setting monoclinic
_symmetry_space_group_name_Hall '-P 2ybc'
_symmetry_space_group_name_H-M 'P 1 21/c 1'
_atom_sites_solution_hydrogens geom
_atom_sites_solution_primary direct
_atom_sites_solution_secondary difmap
_audit_creation_method SHELXL-97
_cell_angle_alpha 90.00
_cell_angle_beta 116.461(2)
_cell_angle_gamma 90.00
_cell_formula_units_Z 4
_cell_length_a 10.3539(10)
_cell_length_b 16.9103(16)
_cell_length_c 11.3615(11)
_cell_measurement_reflns_used 3121
_cell_measurement_temperature 100(2)
_cell_measurement_theta_max 23.94
_cell_measurement_theta_min 2.20
_cell_volume 1780.9(3)
_computing_cell_refinement SMART
_computing_data_collection 'SMART (Bruker, 2001)'
_computing_data_reduction 'SAINT (Bruker, 1999)'
_computing_molecular_graphics 'PLATON (Spek, 2003)'
_computing_publication_material 'SHELXL97 (Sheldrick, 1997b)'
_computing_structure_refinement 'SHELXL97 (Sheldrick, 1997b)'
_computing_structure_solution 'SHELXS97 (Sheldrick, 1997a)'
_diffrn_ambient_temperature 100(2)
_diffrn_measured_fraction_theta_full .983
_diffrn_measured_fraction_theta_max .983
_diffrn_measurement_device_type 'CCD area detector'
_diffrn_measurement_method '\w scans'
_diffrn_radiation_monochromator graphite
_diffrn_radiation_source 'fine-focus sealed tube'
_diffrn_radiation_type MoK\a
_diffrn_radiation_wavelength 0.71073
_diffrn_reflns_av_R_equivalents 0.0697
_diffrn_reflns_av_sigmaI/netI 0.0536
_diffrn_reflns_limit_h_max 13
_diffrn_reflns_limit_h_min -13
_diffrn_reflns_limit_k_max 21
_diffrn_reflns_limit_k_min -22
_diffrn_reflns_limit_l_max 14
_diffrn_reflns_limit_l_min -14
_diffrn_reflns_number 23141
_diffrn_reflns_theta_full 28.34
_diffrn_reflns_theta_max 28.34
_diffrn_reflns_theta_min 2.20
_exptl_absorpt_coefficient_mu 1.091
_exptl_absorpt_correction_T_max 0.97
_exptl_absorpt_correction_T_min 0.80
_exptl_absorpt_correction_type multi-scan
_exptl_absorpt_process_details SADABS
_exptl_crystal_colour colourless
_exptl_crystal_density_diffrn 1.669
_exptl_crystal_density_method 'not measured'
_exptl_crystal_description plate
_exptl_crystal_F_000 904
_exptl_crystal_size_max 0.22
_exptl_crystal_size_mid 0.06
_exptl_crystal_size_min 0.02
_refine_diff_density_max .808
_refine_diff_density_min -1.834
_refine_diff_density_rms .113
_refine_ls_extinction_method none
_refine_ls_goodness_of_fit_ref 1.153
_refine_ls_hydrogen_treatment constr
_refine_ls_matrix_type full
_refine_ls_number_parameters 265
_refine_ls_number_reflns 4377
_refine_ls_number_restraints 107
_refine_ls_restrained_S_all 1.277
_refine_ls_R_factor_all 0.0724
_refine_ls_R_factor_gt 0.0551
_refine_ls_shift/su_max 0.000
_refine_ls_shift/su_mean 0.000
_refine_ls_structure_factor_coef Fsqd
_refine_ls_weighting_details 'calc w=1/[\s^2^(Fo^2^)+(0.0150P)^2^+6.2000P] where P=(Fo^2^+2Fc^2^)/3'
_refine_ls_weighting_scheme calc
_refine_ls_wR_factor_gt 0.0988
_refine_ls_wR_factor_ref 0.1039
_reflns_number_gt 3585
_reflns_number_total 4378
_reflns_threshold_expression >2sigma(I)
_cod_data_source_file b712641g.txt
_cod_data_source_block rac1c
_cod_original_sg_symbol_H-M P21/c
_cod_database_code 7201677

loop_
_symmetry_equiv_pos_as_xyz
'x, y, z'
'-x, y+1/2, -z+1/2'
'-x, -y, -z'
'x, -y-1/2, z-1/2'

loop_
_atom_site_label
_atom_site_type_symbol
_atom_site_fract_x
_atom_site_fract_y
_atom_site_fract_z
_atom_site_U_iso_or_equiv
_atom_site_adp_type
_atom_site_occupancy
_atom_site_symmetry_multiplicity
_atom_site_calc_flag
_atom_site_refinement_flags
_atom_site_disorder_assembly
_atom_site_disorder_group
Pd1 Pd 0.35195(4) 0.11369(2) 0.30753(4) 0.02030(11) Uani 1 1 d . B .
F1 F 0.4382(4) 0.10959(19) 0.8170(3) 0.0353(7) Uani 1 1 d . . .
N1 N 0.1415(5) 0.0797(3) 0.2178(5) 0.0385(12) Uani 1 1 d . . .
H1A H 0.1020 0.0925 0.1299 0.046 Uiso 1 1 calc R A 1
H1B H 0.1353 0.0258 0.2249 0.046 Uiso 1 1 calc R A 1
C2 C 0.1592(6) 0.1202(4) 0.4251(5) 0.0356(13) Uani 1 1 d . . .
C3 C 0.3078(5) 0.1173(3) 0.4614(5) 0.0241(10) Uani 1 1 d . B .
C4 C 0.4002(5) 0.1129(3) 0.5962(5) 0.0238(10) Uani 1 1 d . . .
H4 H 0.5015 0.1093 0.6260 0.029 Uiso 1 1 calc R B .
C5 C 0.3442(6) 0.1138(3) 0.6853(5) 0.0276(11) Uani 1 1 d . B .
C6 C 0.2009(6) 0.1193(4) 0.6522(6) 0.0388(14) Uani 1 1 d . . .
H6 H 0.1665 0.1211 0.7170 0.047 Uiso 1 1 calc R B .
C7 C 0.1076(6) 0.1222(4) 0.5185(6) 0.0473(17) Uani 1 1 d . B .
H7 H 0.0066 0.1257 0.4907 0.057 Uiso 1 1 calc R . .
C1 C 0.0602(6) 0.1202(5) 0.2803(6) 0.0478(18) Uani 0.694(13) 1 d PD B 1
H1 H 0.0530 0.1767 0.2524 0.057 Uiso 0.694(13) 1 calc PR B 1
C8 C -0.0865(9) 0.0932(7) 0.2324(10) 0.057(3) Uani 0.694(13) 1 d PD B 1
H8A H -0.1356 0.0977 0.1363 0.085 Uiso 0.694(13) 1 calc PR B 1
H8B H -0.1368 0.1258 0.2703 0.085 Uiso 0.694(13) 1 calc PR B 1
H8C H -0.0869 0.0379 0.2578 0.085 Uiso 0.694(13) 1 calc PR B 1
C1A C 0.0602(6) 0.1202(5) 0.2803(6) 0.0478(18) Uani 0.306(13) 1 d PD B 2
H1A1 H -0.0255 0.0869 0.2654 0.057 Uiso 0.306(13) 1 calc PR B 2
C8A C 0.013(2) 0.1896(10) 0.226(2) 0.041(6) Uiso 0.306(13) 1 d PD B 2
H8A1 H 0.0953 0.2231 0.2383 0.061 Uiso 0.306(13) 1 calc PR B 2
H8A2 H -0.0413 0.2146 0.2681 0.061 Uiso 0.306(13) 1 calc PR B 2
H8A3 H -0.0497 0.1828 0.1321 0.061 Uiso 0.306(13) 1 calc PR B 2
N2 N 0.5669(4) 0.1526(2) 0.3940(4) 0.0200(8) Uani 1 1 d . . .
N3 N 0.3760(4) 0.1090(2) 0.1280(4) 0.0231(8) Uani 1 1 d . . .
C9 C 0.5958(5) 0.1761(3) 0.2815(5) 0.0254(11) Uani 1 1 d . B .
H9A H 0.7012 0.1800 0.3116 0.031 Uiso 1 1 calc R . .
H9B H 0.5528 0.2287 0.2488 0.031 Uiso 1 1 calc R . .
C10 C 0.5331(5) 0.1166(3) 0.1719(5) 0.0268(10) Uani 1 1 d . B .
H10A H 0.5512 0.1338 0.0973 0.032 Uiso 1 1 calc R . .
H10B H 0.5803 0.0647 0.2029 0.032 Uiso 1 1 calc R . .
C11 C 0.5968(6) 0.2229(3) 0.4801(5) 0.0273(11) Uani 1 1 d . B .
H11A H 0.6961 0.2406 0.5072 0.041 Uiso 1 1 calc R . .
H11B H 0.5842 0.2090 0.5581 0.041 Uiso 1 1 calc R . .
H11C H 0.5298 0.2654 0.4320 0.041 Uiso 1 1 calc R . .
C12 C 0.6677(5) 0.0886(3) 0.4701(5) 0.0258(11) Uani 1 1 d . B .
H12A H 0.6646 0.0461 0.4102 0.039 Uiso 1 1 calc R . .
H12B H 0.6392 0.0677 0.5354 0.039 Uiso 1 1 calc R . .
H12C H 0.7659 0.1098 0.5148 0.039 Uiso 1 1 calc R . .
C13 C 0.3218(6) 0.0358(3) 0.0517(5) 0.0264(11) Uani 1 1 d . B .
H13A H 0.3469 0.0354 -0.0220 0.040 Uiso 1 1 calc R . .
H13B H 0.2168 0.0333 0.0177 0.040 Uiso 1 1 calc R . .
H13C H 0.3658 -0.0100 0.1084 0.040 Uiso 1 1 calc R . .
C14 C 0.2978(6) 0.1767(3) 0.0430(5) 0.0299(12) Uani 1 1 d . B .
H14A H 0.3151 0.1775 -0.0351 0.045 Uiso 1 1 calc R . .
H14B H 0.3326 0.2262 0.0920 0.045 Uiso 1 1 calc R . .
H14C H 0.1942 0.1712 0.0159 0.045 Uiso 1 1 calc R . .
B1 B 0.8845(6) 0.1405(4) 0.8418(6) 0.0401(17) Uani 1 1 d D . .
F2 F 0.7445(9) 0.1154(9) 0.7793(13) 0.071(5) Uani 0.597(10) 1 d PDU C 1
F3 F 0.9474(9) 0.1276(7) 0.7616(8) 0.079(3) Uani 0.597(10) 1 d PDU C 1
F4 F 0.9514(8) 0.0804(5) 0.9403(8) 0.074(3) Uani 0.597(10) 1 d PDU C 1
F5 F 0.9058(11) 0.2068(5) 0.8997(13) 0.107(4) Uani 0.597(10) 1 d PDU C 1
F6 F 0.8897(12) 0.2104(7) 0.7723(11) 0.074(4) Uani 0.403(10) 1 d PDU C 2
F7 F 0.9425(10) 0.1684(8) 0.9694(8) 0.062(4) Uani 0.403(10) 1 d PDU C 2
F8 F 0.7414(12) 0.1287(11) 0.7968(18) 0.046(5) Uani 0.403(10) 1 d PDU C 2
F9 F 0.9612(15) 0.0881(8) 0.8232(17) 0.107(6) Uani 0.403(10) 1 d PDU C 2

loop_
_atom_site_aniso_label
_atom_site_aniso_U_11
_atom_site_aniso_U_22
_atom_site_aniso_U_33
_atom_site_aniso_U_23
_atom_site_aniso_U_13
_atom_site_aniso_U_12
Pd1 0.01758(17) 0.02568(19) 0.01795(18) -0.00273(17) 0.00818(13) -0.00110(17)
F1 0.0486(19) 0.0355(17) 0.0253(15) 0.0026(14) 0.0197(14) 0.0037(16)
N1 0.022(2) 0.067(3) 0.028(3) -0.014(2) 0.012(2) -0.005(2)
C2 0.029(3) 0.053(4) 0.031(3) -0.014(3) 0.019(2) -0.011(3)
C3 0.024(2) 0.024(2) 0.026(2) -0.003(2) 0.014(2) 0.000(2)
C4 0.031(3) 0.017(2) 0.026(2) -0.004(2) 0.016(2) -0.004(2)
C5 0.037(3) 0.023(2) 0.024(2) -0.002(2) 0.015(2) -0.004(2)
C6 0.044(3) 0.050(4) 0.035(3) -0.008(3) 0.029(3) -0.006(3)
C7 0.028(3) 0.076(5) 0.047(4) -0.023(4) 0.025(3) -0.015(3)
C1 0.022(3) 0.089(5) 0.034(3) -0.026(4) 0.013(2) -0.005(3)
C8 0.028(5) 0.090(9) 0.058(6) -0.038(6) 0.025(5) -0.014(5)
C1A 0.022(3) 0.089(5) 0.034(3) -0.026(4) 0.013(2) -0.005(3)
N2 0.0186(19) 0.0190(19) 0.022(2) -0.0019(16) 0.0083(16) -0.0027(16)
N3 0.027(2) 0.022(2) 0.022(2) -0.0003(18) 0.0127(17) -0.0010(18)
C9 0.025(3) 0.028(3) 0.027(3) 0.001(2) 0.014(2) -0.004(2)
C10 0.028(3) 0.031(3) 0.025(2) 0.001(2) 0.015(2) -0.001(2)
C11 0.032(3) 0.020(2) 0.029(3) -0.005(2) 0.013(2) -0.006(2)
C12 0.022(3) 0.029(3) 0.026(3) 0.002(2) 0.010(2) 0.003(2)
C13 0.030(3) 0.026(3) 0.025(3) -0.004(2) 0.014(2) -0.003(2)
C14 0.036(3) 0.027(3) 0.024(3) 0.001(2) 0.012(2) -0.001(2)
B1 0.023(3) 0.059(5) 0.029(4) -0.002(3) 0.003(3) 0.000(3)
F2 0.043(6) 0.117(9) 0.041(6) 0.009(6) 0.006(4) -0.034(5)
F3 0.059(5) 0.139(8) 0.055(5) -0.011(5) 0.041(4) -0.006(5)
F4 0.051(4) 0.069(5) 0.068(5) 0.026(4) -0.004(4) 0.001(4)
F5 0.101(7) 0.056(5) 0.158(9) -0.035(6) 0.053(6) 0.006(5)
F6 0.071(7) 0.071(7) 0.065(7) 0.023(5) 0.017(5) -0.033(5)
F7 0.035(5) 0.113(9) 0.031(5) -0.008(5) 0.008(4) -0.001(5)
F8 0.035(7) 0.065(8) 0.031(7) -0.005(5) 0.009(5) -0.006(5)
F9 0.081(8) 0.075(8) 0.150(12) -0.031(8) 0.039(8) 0.035(6)

loop_
_atom_type_symbol
_atom_type_description
_atom_type_scat_dispersion_real
_atom_type_scat_dispersion_imag
_atom_type_scat_source
C C .0033 .0016 'International Tables Vol C Tables 4.2.6.8 and 6.1.1.4'
H H .0000 .0000 'International Tables Vol C Tables 4.2.6.8 and 6.1.1.4'
B B .0013 .0007 'International Tables Vol C Tables 4.2.6.8 and 6.1.1.4'
F F .0171 .0103 'International Tables Vol C Tables 4.2.6.8 and 6.1.1.4'
N N .0061 .0033 'International Tables Vol C Tables 4.2.6.8 and 6.1.1.4'
Pd Pd -.9988 1.0072 'International Tables Vol C Tables 4.2.6.8 and 6.1.1.4'

loop_
_geom_angle_atom_site_label_1
_geom_angle_atom_site_label_2
_geom_angle_atom_site_label_3
_geom_angle
_geom_angle_site_symmetry_1
_geom_angle_site_symmetry_3
_geom_angle_publ_flag
C3 Pd1 N1 80.52(19) . . ?
C3 Pd1 N2 100.94(18) . . ?
N1 Pd1 N2 177.53(19) . . ?
C3 Pd1 N3 174.06(18) . . ?
N1 Pd1 N3 93.70(17) . . ?
N2 Pd1 N3 84.80(15) . . ?
C1 N1 Pd1 109.8(3) . . ?
C1 N1 H1A 109.7 . . ?
Pd1 N1 H1A 109.7 . . ?
C1 N1 H1B 109.7 . . ?
Pd1 N1 H1B 109.7 . . ?
H1A N1 H1B 108.2 . . ?
C7 C2 C3 121.5(5) . . ?
C7 C2 C1 122.1(5) . . ?
C3 C2 C1 116.5(4) . . ?
C4 C3 C2 116.6(4) . . ?
C4 C3 Pd1 130.2(4) . . ?
C2 C3 Pd1 113.1(4) . . ?
C5 C4 C3 120.0(5) . . ?
C5 C4 H4 120.0 . . ?
C3 C4 H4 120.0 . . ?
C6 C5 C4 124.3(5) . . ?
C6 C5 F1 117.4(4) . . ?
C4 C5 F1 118.3(5) . . ?
C5 C6 C7 116.4(5) . . ?
C5 C6 H6 121.8 . . ?
C7 C6 H6 121.8 . . ?
C2 C7 C6 121.2(5) . . ?
C2 C7 H7 119.4 . . ?
C6 C7 H7 119.4 . . ?
C8 C1 N1 113.5(6) . . ?
C8 C1 C2 120.3(7) . . ?
N1 C1 C2 105.5(5) . . ?
C8 C1 H1 105.4 . . ?
N1 C1 H1 105.4 . . ?
C2 C1 H1 105.4 . . ?
H8A1 C8A H8A2 109.5 . . ?
H8A1 C8A H8A3 109.5 . . ?
H8A2 C8A H8A3 109.5 . . ?
C11 N2 C12 108.3(4) . . ?
C11 N2 C9 106.9(4) . . ?
C12 N2 C9 109.6(4) . . ?
C11 N2 Pd1 115.2(3) . . ?
C12 N2 Pd1 111.6(3) . . ?
C9 N2 Pd1 105.0(3) . . ?
C13 N3 C10 110.2(4) . . ?
C13 N3 C14 108.1(4) . . ?
C10 N3 C14 110.5(4) . . ?
C13 N3 Pd1 114.4(3) . . ?
C10 N3 Pd1 104.5(3) . . ?
C14 N3 Pd1 109.1(3) . . ?
N2 C9 C10 110.8(4) . . ?
N2 C9 H9A 109.5 . . ?
C10 C9 H9A 109.5 . . ?
N2 C9 H9B 109.5 . . ?
C10 C9 H9B 109.5 . . ?
H9A C9 H9B 108.1 . . ?
N3 C10 C9 110.0(4) . . ?
N3 C10 H10A 109.7 . . ?
C9 C10 H10A 109.7 . . ?
N3 C10 H10B 109.7 . . ?
C9 C10 H10B 109.7 . . ?
H10A C10 H10B 108.2 . . ?
N2 C11 H11A 109.5 . . ?
N2 C11 H11B 109.5 . . ?
H11A C11 H11B 109.5 . . ?
N2 C11 H11C 109.5 . . ?
H11A C11 H11C 109.5 . . ?
H11B C11 H11C 109.5 . . ?
N2 C12 H12A 109.5 . . ?
N2 C12 H12B 109.5 . . ?
H12A C12 H12B 109.5 . . ?
N2 C12 H12C 109.5 . . ?
H12A C12 H12C 109.5 . . ?
H12B C12 H12C 109.5 . . ?
N3 C13 H13A 109.5 . . ?
N3 C13 H13B 109.5 . . ?
H13A C13 H13B 109.5 . . ?
N3 C13 H13C 109.5 . . ?
H13A C13 H13C 109.5 . . ?
H13B C13 H13C 109.5 . . ?
N3 C14 H14A 109.5 . . ?
N3 C14 H14B 109.5 . . ?
H14A C14 H14B 109.5 . . ?
N3 C14 H14C 109.5 . . ?
H14A C14 H14C 109.5 . . ?
H14B C14 H14C 109.5 . . ?
F9 B1 F5 136.6(9) . . ?
F9 B1 F8 119.8(10) . . ?
F5 B1 F8 103.6(10) . . ?
F9 B1 F3 41.5(8) . . ?
F5 B1 F3 117.8(8) . . ?
F8 B1 F3 119.9(10) . . ?
F9 B1 F2 107.1(11) . . ?
F5 B1 F2 116.2(9) . . ?
F8 B1 F2 13.1(13) . . ?
F3 B1 F2 108.5(8) . . ?
F9 B1 F7 113.7(9) . . ?
F5 B1 F7 42.3(6) . . ?
F8 B1 F7 109.7(9) . . ?
F3 B1 F7 130.3(7) . . ?
F2 B1 F7 121.0(9) . . ?
F9 B1 F6 107.7(9) . . ?
F5 B1 F6 61.1(7) . . ?
F8 B1 F6 102.5(9) . . ?
F3 B1 F6 67.4(7) . . ?
F2 B1 F6 105.1(9) . . ?
F7 B1 F6 101.0(7) . . ?
F9 B1 F4 61.1(8) . . ?
F5 B1 F4 108.0(7) . . ?
F8 B1 F4 104.8(10) . . ?
F3 B1 F4 101.6(6) . . ?
F2 B1 F4 102.5(8) . . ?
F7 B1 F4 65.9(6) . . ?
F6 B1 F4 152.3(7) . . ?

loop_
_geom_bond_atom_site_label_1
_geom_bond_atom_site_label_2
_geom_bond_distance
_geom_bond_site_symmetry_2
_geom_bond_publ_flag
Pd1 C3 1.995(5) . ?
Pd1 N1 2.034(4) . ?
Pd1 N2 2.098(4) . ?
Pd1 N3 2.163(4) . ?
F1 C5 1.376(6) . ?
N1 C1 1.488(7) . ?
N1 H1A 0.9200 . ?
N1 H1B 0.9200 . ?
C2 C7 1.385(8) . ?
C2 C3 1.405(7) . ?
C2 C1 1.501(8) . ?
C3 C4 1.401(7) . ?
C4 C5 1.372(7) . ?
C4 H4 0.9500 . ?
C5 C6 1.362(8) . ?
C6 C7 1.392(8) . ?
C6 H6 0.9500 . ?
C7 H7 0.9500 . ?
C1 C8 1.440(9) . ?
C1 H1 1.0000 . ?
C8 H8A 0.9800 . ?
C8 H8B 0.9800 . ?
C8 H8C 0.9800 . ?
C8A H8A1 0.9800 . ?
C8A H8A2 0.9800 . ?
C8A H8A3 0.9800 . ?
N2 C11 1.482(6) . ?
N2 C12 1.484(6) . ?
N2 C9 1.490(6) . ?
N3 C13 1.470(6) . ?
N3 C10 1.480(6) . ?
N3 C14 1.484(6) . ?
C9 C10 1.504(7) . ?
C9 H9A 0.9900 . ?
C9 H9B 0.9900 . ?
C10 H10A 0.9900 . ?
C10 H10B 0.9900 . ?
C11 H11A 0.9800 . ?
C11 H11B 0.9800 . ?
C11 H11C 0.9800 . ?
C12 H12A 0.9800 . ?
C12 H12B 0.9800 . ?
C12 H12C 0.9800 . ?
C13 H13A 0.9800 . ?
C13 H13B 0.9800 . ?
C13 H13C 0.9800 . ?
C14 H14A 0.9800 . ?
C14 H14B 0.9800 . ?
C14 H14C 0.9800 . ?
B1 F9 1.269(10) . ?
B1 F5 1.270(9) . ?
B1 F8 1.350(12) . ?
B1 F3 1.353(8) . ?
B1 F2 1.367(10) . ?
B1 F7 1.382(9) . ?
B1 F6 1.436(10) . ?
B1 F4 1.440(8) . ?
